data_7237690
loop_
_publ_author_name
'Ghasemi, Mehri'
'Lyu, Miaoqiang'
'Roknuzzaman, Md'
'Yun, Jung-Ho'
'Hao, Mengmeng'
'He, Dongxu'
'Bai, Yang'
'Chen, Peng'
'Bernhardt, Paul V.'
'Ostrikov, Kostya (Ken)'
'Wang, Lianzhou'

_publ_section_title
;
 Phenethylammonium bismuth halides: from single crystals to bulky-organic
 cation promoted thin-film deposition for potential optoelectronic
 applications
;
_journal_issue 36
_journal_name_full 'Journal of Materials Chemistry A'
_journal_page_first 20733
_journal_paper_doi 10.1039/C9TA07454F
_journal_volume 7
_journal_year 2019
_chemical_compound_source 'synthesis as described'
_chemical_formula_moiety 'C24 H36 Bi2 I9 N3'
_chemical_formula_sum 'C24 H36 Bi2 I9 N3'
_chemical_formula_weight 1926.62
_space_group_IT_number 14
_space_group_name_Hall '-P 2yn'
_space_group_name_H-M_alt 'P 1 21/n 1'
_symmetry_cell_setting monoclinic
_symmetry_Int_Tables_number 14
_symmetry_space_group_name_Hall '-P 2yn'
_symmetry_space_group_name_H-M 'P 1 21/n 1'
_atom_sites_solution_hydrogens geom
_audit_block_doi 10.5517/ccdc.csd.cc232y16
_audit_conform_dict_location ftp://ftp.iucr.org/pub/cif_core.dic
_audit_conform_dict_name cif_core.dic
_audit_conform_dict_version 2.4.5
_audit_creation_date 2019-07-09T16:47:49-00:00
_audit_creation_method 'WinGX routine CIF_UPDATE'
_audit_update_record
;
2019-07-09 deposited with the CCDC.	2019-08-14 downloaded from the CCDC.
;
_cell_angle_alpha 90
_cell_angle_beta 113.030(3)
_cell_angle_gamma 90
_cell_formula_units_Z 4
_cell_length_a 14.5891(4)
_cell_length_b 20.4834(4)
_cell_length_c 15.7858(4)
_cell_measurement_reflns_used 5285
_cell_measurement_temperature 190(2)
_cell_measurement_theta_max 27.99
_cell_measurement_theta_min 3.62
_cell_measurement_wavelength 0.71073
_cell_volume 4341.4(2)
_computing_cell_refinement 'CrysalisPro (Agilent Technologies,     )'
_computing_data_collection 'CrysalisPro (Agilent Technologies,     )'
_computing_data_reduction 'CrysalisPro (Agilent Technologies,     )'
_computing_molecular_graphics 'Ortep-3 for Windows (Farrugia, 1997)'
_computing_publication_material 'WinGX publication routines (Farrugia, 1999)'
_computing_structure_refinement 'SHELXL-2018/1 (Sheldrick, 2018)'
_diffrn_ambient_temperature 190(2)
_diffrn_detector 'CCD plate'
_diffrn_detector_area_resol_mean 16.07
_diffrn_measured_fraction_theta_full 0.997
_diffrn_measured_fraction_theta_max 0.997
_diffrn_measurement_device '\k-geometry diffractometer'
_diffrn_measurement_device_type 'Agilent Technologies Xcalibur, Sapphire3, Gemini ultra'
_diffrn_measurement_method '\w scans'
_diffrn_orient_matrix_UB_11 -0.002872
_diffrn_orient_matrix_UB_12 -0.03376
_diffrn_orient_matrix_UB_13 -0.010681
_diffrn_orient_matrix_UB_21 -0.020421
_diffrn_orient_matrix_UB_22 0.007584
_diffrn_orient_matrix_UB_23 -0.047668
_diffrn_orient_matrix_UB_31 0.048625
_diffrn_orient_matrix_UB_32 0.001184
_diffrn_orient_matrix_UB_33 0.000123
_diffrn_radiation_monochromator graphite
_diffrn_radiation_probe x-ray
_diffrn_radiation_type MoK\a
_diffrn_radiation_wavelength 0.71073
_diffrn_reflns_av_R_equivalents 0.0435
_diffrn_reflns_av_unetI/netI 0.0502
_diffrn_reflns_Laue_measured_fraction_full 0.997
_diffrn_reflns_Laue_measured_fraction_max 0.997
_diffrn_reflns_limit_h_max 17
_diffrn_reflns_limit_h_min -17
_diffrn_reflns_limit_k_max 24
_diffrn_reflns_limit_k_min -24
_diffrn_reflns_limit_l_max 14
_diffrn_reflns_limit_l_min -18
_diffrn_reflns_number 21493
_diffrn_reflns_point_group_measured_fraction_full 0.997
_diffrn_reflns_point_group_measured_fraction_max 0.997
_diffrn_reflns_reduction_process
;
 Scaled and merged with Sortav
 R.H. Blessing, (1987) Cryst. Rev. 1, 3-58
 R.H. Blessing, (1989) J. Appl. Cryst. 22, 396-397
;
_diffrn_reflns_theta_full 25
_diffrn_reflns_theta_max 25
_diffrn_reflns_theta_min 3.347
_diffrn_source 'fine-focus sealed X-ray tube'
_diffrn_standards_number 0
_exptl_absorpt_coefficient_mu 14.514
_exptl_absorpt_correction_T_max 1
_exptl_absorpt_correction_T_min 0.241
_exptl_absorpt_correction_type multi-scan
_exptl_absorpt_process_details
;
        CrysAlisPro 1.171.38.43f (Rigaku Oxford Diffraction, 2015)
        Empirical absorption correction using spherical harmonics,
        implemented in SCALE3 ABSPACK scaling algorithm.
;
_exptl_crystal_colour colourless
_exptl_crystal_density_diffrn 2.948
_exptl_crystal_density_method 'not measured'
_exptl_crystal_description prism
_exptl_crystal_F_000 3376
_exptl_crystal_size_max 0.5
_exptl_crystal_size_mid 0.3
_exptl_crystal_size_min 0.2
_refine_diff_density_max 1.609
_refine_diff_density_min -1.174
_refine_diff_density_rms 0.197
_refine_ls_extinction_method none
_refine_ls_goodness_of_fit_ref 1.02
_refine_ls_hydrogen_treatment constr
_refine_ls_matrix_type full
_refine_ls_number_constraints 0
_refine_ls_number_parameters 346
_refine_ls_number_reflns 7631
_refine_ls_number_restraints 0
_refine_ls_restrained_S_all 1.02
_refine_ls_R_factor_all 0.0463
_refine_ls_R_factor_gt 0.034
_refine_ls_shift/su_max 0.001
_refine_ls_shift/su_mean 0
_refine_ls_structure_factor_coef Fsqd
_refine_ls_weighting_details 'w=1/[\s^2^(Fo^2^)+(0.0212P)^2^] where P=(Fo^2^+2Fc^2^)/3'
_refine_ls_weighting_scheme calc
_refine_ls_wR_factor_gt 0.0639
_refine_ls_wR_factor_ref 0.069
_reflns_Friedel_coverage 0
_reflns_number_gt 6256
_reflns_number_total 7631
_reflns_threshold_expression 'I > 2\s(I)'
_cod_data_source_file c9ta07454f4.cif
_cod_data_source_block shelx
_cod_original_sg_symbol_H-M 'P 21/n'
_cod_database_code 7237690
_shelx_shelxl_version_number 2018/1

loop_
_symmetry_equiv_pos_as_xyz
'x, y, z'
'-x+1/2, y+1/2, -z+1/2'
'-x, -y, -z'
'x-1/2, -y-1/2, z-1/2'

loop_
_atom_site_label
_atom_site_type_symbol
_atom_site_fract_x
_atom_site_fract_y
_atom_site_fract_z
_atom_site_U_iso_or_equiv
_atom_site_adp_type
_atom_site_occupancy
_atom_site_site_symmetry_order
_atom_site_calc_flag
_atom_site_refinement_flags_posn
_atom_site_refinement_flags_adp
C1 C -0.0112(6) 0.1812(4) 0.9456(5) 0.036(2) Uani 1 1 d . .
C2 C -0.0067(8) 0.1188(5) 0.9789(7) 0.060(3) Uani 1 1 d . .
H2 H -0.064839 0.099828 0.981781 0.072 Uiso 1 1 calc R U
C3 C 0.0791(9) 0.0836(5) 1.0078(8) 0.067(3) Uani 1 1 d . .
H3 H 0.080034 0.040481 1.030278 0.081 Uiso 1 1 calc R U
C4 C 0.1643(9) 0.1099(6) 1.0048(7) 0.070(3) Uani 1 1 d . .
H4 H 0.224586 0.085614 1.026331 0.084 Uiso 1 1 calc R U
C5 C 0.1612(8) 0.1713(6) 0.9706(7) 0.062(3) Uani 1 1 d . .
H5 H 0.218757 0.189293 0.965192 0.075 Uiso 1 1 calc R U
C6 C 0.0741(7) 0.2077(5) 0.9436(6) 0.050(3) Uani 1 1 d . .
H6 H 0.073634 0.251509 0.923591 0.06 Uiso 1 1 calc R U
C7 C -0.1059(7) 0.2199(5) 0.9170(6) 0.051(3) Uani 1 1 d . .
H7A H -0.161743 0.193758 0.873961 0.061 Uiso 1 1 calc R U
H7B H -0.099716 0.260001 0.884611 0.061 Uiso 1 1 calc R U
C8 C -0.1276(7) 0.2383(5) 1.0005(7) 0.060(3) Uani 1 1 d . .
H8A H -0.131727 0.197934 1.03333 0.072 Uiso 1 1 calc R U
H8B H -0.071424 0.264567 1.042928 0.072 Uiso 1 1 calc R U
C9 C -0.0337(7) 0.3701(4) 0.7842(6) 0.036(2) Uani 1 1 d . .
C10 C 0.0160(7) 0.3919(4) 0.8737(6) 0.042(2) Uani 1 1 d . .
H10 H 0.086705 0.390148 0.900477 0.05 Uiso 1 1 calc R U
C11 C -0.0334(8) 0.4155(5) 0.9244(7) 0.054(3) Uani 1 1 d . .
H11 H 0.002597 0.430723 0.985362 0.065 Uiso 1 1 calc R U
C12 C -0.1357(8) 0.4174(5) 0.8869(7) 0.052(3) Uani 1 1 d . .
H12 H -0.170587 0.433614 0.922243 0.063 Uiso 1 1 calc R U
C13 C -0.1874(7) 0.3959(5) 0.7992(7) 0.056(3) Uani 1 1 d . .
H13 H -0.25814 0.397395 0.773023 0.067 Uiso 1 1 calc R U
C14 C -0.1363(7) 0.3723(4) 0.7493(6) 0.047(2) Uani 1 1 d . .
H14 H -0.172733 0.356858 0.688537 0.057 Uiso 1 1 calc R U
C15 C 0.0243(7) 0.3503(4) 0.7277(6) 0.041(2) Uani 1 1 d . .
H15A H -0.014705 0.318624 0.6798 0.049 Uiso 1 1 calc R U
H15B H 0.08755 0.329217 0.767595 0.049 Uiso 1 1 calc R U
C16 C 0.0462(6) 0.4111(4) 0.6825(5) 0.035(2) Uani 1 1 d . .
H16A H -0.017329 0.429644 0.638567 0.042 Uiso 1 1 calc R U
H16B H 0.078756 0.444383 0.730286 0.042 Uiso 1 1 calc R U
C17 C -0.0903(7) 0.1278(4) 0.7042(6) 0.037(2) Uani 1 1 d . .
C18 C -0.1525(8) 0.1759(5) 0.6523(7) 0.058(3) Uani 1 1 d . .
H18 H -0.125885 0.210678 0.629054 0.069 Uiso 1 1 calc R U
C19 C -0.2517(9) 0.1744(6) 0.6337(8) 0.073(3) Uani 1 1 d . .
H19 H -0.293117 0.208869 0.599172 0.087 Uiso 1 1 calc R U
C20 C -0.2921(9) 0.1252(7) 0.6630(8) 0.077(4) Uani 1 1 d . .
H20 H -0.361812 0.124245 0.648013 0.092 Uiso 1 1 calc R U
C21 C -0.2326(10) 0.0763(5) 0.7148(9) 0.072(4) Uani 1 1 d . .
H21 H -0.260987 0.041686 0.736412 0.087 Uiso 1 1 calc R U
C22 C -0.1301(8) 0.0771(5) 0.7359(7) 0.057(3) Uani 1 1 d . .
H22 H -0.088603 0.043185 0.771731 0.068 Uiso 1 1 calc R U
C23 C 0.0211(7) 0.1294(4) 0.7248(6) 0.047(2) Uani 1 1 d . .
H23A H 0.042442 0.174937 0.721942 0.057 Uiso 1 1 calc R U
H23B H 0.059095 0.11247 0.787599 0.057 Uiso 1 1 calc R U
C24 C 0.0420(6) 0.0881(4) 0.6554(5) 0.032(2) Uani 1 1 d . .
H24A H 0.013583 0.04399 0.653354 0.039 Uiso 1 1 calc R U
H24B H 0.009736 0.107935 0.593506 0.039 Uiso 1 1 calc R U
N1 N -0.2191(6) 0.2751(4) 0.9782(5) 0.064(2) Uani 1 1 d . .
H1A H -0.209864 0.316732 0.96315 0.095 Uiso 1 1 calc R U
H1B H -0.236342 0.275535 1.027718 0.095 Uiso 1 1 calc R U
H1C H -0.268632 0.255986 0.929649 0.095 Uiso 1 1 calc R U
N2 N 0.1120(5) 0.3957(3) 0.6327(4) 0.0364(18) Uani 1 1 d . .
H2A H 0.171949 0.381292 0.673542 0.055 Uiso 1 1 calc R U
H2B H 0.120987 0.432362 0.604209 0.055 Uiso 1 1 calc R U
H2C H 0.083048 0.364212 0.589891 0.055 Uiso 1 1 calc R U
N3 N 0.1518(5) 0.0830(3) 0.6804(5) 0.0426(19) Uani 1 1 d . .
H3A H 0.176118 0.122634 0.673365 0.064 Uiso 1 1 calc R U
H3B H 0.163763 0.053359 0.642996 0.064 Uiso 1 1 calc R U
H3C H 0.182286 0.069874 0.739994 0.064 Uiso 1 1 calc R U
I1 I -0.19295(4) 0.08384(3) 0.39218(4) 0.03729(15) Uani 1 1 d . .
I2 I 0.12164(4) 0.07302(3) 0.43655(4) 0.03371(14) Uani 1 1 d . .
I3 I -0.11455(4) 0.05998(3) 0.16515(4) 0.03834(15) Uani 1 1 d . .
I4 I 0.00674(5) 0.25149(2) 0.49184(4) 0.03789(16) Uani 1 1 d . .
I5 I -0.22791(4) 0.25585(2) 0.21355(4) 0.03488(15) Uani 1 1 d . .
I6 I 0.08132(4) 0.23770(2) 0.25028(4) 0.03111(14) Uani 1 1 d . .
I7 I -0.13506(4) 0.43264(3) 0.40478(4) 0.03484(15) Uani 1 1 d . .
I8 I 0.16069(4) 0.41468(3) 0.41622(4) 0.04190(16) Uani 1 1 d . .
I9 I -0.09304(4) 0.42448(3) 0.14871(4) 0.03522(15) Uani 1 1 d . .
Bi1 Bi -0.05359(2) 0.14732(2) 0.32440(2) 0.02616(9) Uani 1 1 d . .
Bi2 Bi -0.02751(2) 0.34844(2) 0.31857(2) 0.02426(9) Uani 1 1 d . .

loop_
_atom_site_aniso_label
_atom_site_aniso_U_11
_atom_site_aniso_U_22
_atom_site_aniso_U_33
_atom_site_aniso_U_23
_atom_site_aniso_U_13
_atom_site_aniso_U_12
C1 0.039(6) 0.041(5) 0.028(5) -0.003(4) 0.012(4) 0.009(4)
C2 0.066(8) 0.057(7) 0.066(7) 0.011(6) 0.037(6) 0.016(6)
C3 0.074(9) 0.062(7) 0.074(8) 0.007(6) 0.037(7) 0.027(7)
C4 0.062(8) 0.091(10) 0.048(7) -0.002(7) 0.011(6) 0.028(7)
C5 0.042(7) 0.087(9) 0.054(7) -0.029(7) 0.015(6) -0.011(6)
C6 0.048(7) 0.063(7) 0.044(6) -0.005(5) 0.023(5) 0.000(5)
C7 0.047(6) 0.057(6) 0.049(6) -0.016(5) 0.020(5) -0.001(5)
C8 0.047(7) 0.068(7) 0.052(7) -0.023(5) 0.005(6) 0.029(5)
C9 0.048(6) 0.033(5) 0.037(5) 0.001(4) 0.027(5) -0.001(4)
C10 0.044(6) 0.047(6) 0.043(6) 0.003(5) 0.027(5) -0.001(5)
C11 0.062(8) 0.059(7) 0.047(6) 0.000(5) 0.028(6) -0.010(6)
C12 0.054(7) 0.064(7) 0.056(7) 0.015(5) 0.040(6) 0.013(5)
C13 0.033(6) 0.083(8) 0.055(7) 0.030(6) 0.022(6) 0.012(5)
C14 0.047(7) 0.053(6) 0.036(6) -0.003(5) 0.009(5) -0.012(5)
C15 0.057(6) 0.034(5) 0.044(6) -0.006(4) 0.035(5) -0.009(4)
C16 0.044(6) 0.038(5) 0.028(5) 0.001(4) 0.019(4) 0.000(4)
C17 0.047(6) 0.034(5) 0.034(5) -0.013(4) 0.021(5) -0.006(4)
C18 0.053(7) 0.061(7) 0.075(8) 0.023(6) 0.041(6) 0.015(6)
C19 0.073(9) 0.082(9) 0.073(8) 0.015(7) 0.039(7) 0.026(7)
C20 0.054(8) 0.103(11) 0.084(10) -0.021(8) 0.039(7) -0.013(8)
C21 0.094(10) 0.055(7) 0.107(11) -0.021(7) 0.082(9) -0.019(7)
C22 0.065(8) 0.050(6) 0.072(8) 0.007(5) 0.045(7) 0.012(5)
C23 0.041(6) 0.050(6) 0.045(6) -0.015(5) 0.011(5) 0.004(5)
C24 0.022(5) 0.040(5) 0.033(5) 0.003(4) 0.008(4) -0.004(4)
N1 0.047(6) 0.086(6) 0.051(6) -0.001(5) 0.012(5) 0.013(5)
N2 0.044(5) 0.033(4) 0.038(4) -0.007(3) 0.023(4) -0.002(3)
N3 0.035(5) 0.037(4) 0.053(5) -0.005(4) 0.015(4) 0.001(3)
I1 0.0334(3) 0.0367(3) 0.0436(4) 0.0078(3) 0.0169(3) -0.0022(3)
I2 0.0267(3) 0.0341(3) 0.0342(3) 0.0073(3) 0.0053(3) 0.0038(2)
I3 0.0463(4) 0.0357(3) 0.0268(3) -0.0044(3) 0.0076(3) -0.0024(3)
I4 0.0572(4) 0.0295(3) 0.0209(3) -0.0003(2) 0.0087(3) -0.0044(3)
I5 0.0265(3) 0.0283(3) 0.0396(4) 0.0023(2) 0.0019(3) -0.0001(2)
I6 0.0334(3) 0.0315(3) 0.0310(3) 0.0024(2) 0.0153(3) 0.0018(2)
I7 0.0408(4) 0.0337(3) 0.0356(3) -0.0006(3) 0.0210(3) 0.0049(3)
I8 0.0310(3) 0.0578(4) 0.0359(3) -0.0146(3) 0.0120(3) -0.0146(3)
I9 0.0440(4) 0.0367(3) 0.0249(3) 0.0065(2) 0.0133(3) 0.0045(3)
Bi1 0.02541(19) 0.02286(16) 0.02455(17) 0.00224(13) 0.00365(14) -0.00098(13)
Bi2 0.02532(18) 0.02485(17) 0.02010(16) -0.00021(13) 0.00617(14) -0.00023(13)

loop_
_atom_type_symbol
_atom_type_description
_atom_type_scat_dispersion_real
_atom_type_scat_dispersion_imag
_atom_type_scat_source
C C 0.0033 0.0016 'International Tables Vol C Tables 4.2.6.8 and 6.1.1.4'
H H 0 0 'International Tables Vol C Tables 4.2.6.8 and 6.1.1.4'
N N 0.0061 0.0033 'International Tables Vol C Tables 4.2.6.8 and 6.1.1.4'
I I -0.4742 1.8119 'International Tables Vol C Tables 4.2.6.8 and 6.1.1.4'
Bi Bi -4.1077 10.2566 'International Tables Vol C Tables 4.2.6.8 and 6.1.1.4'

loop_
_geom_angle_atom_site_label_1
_geom_angle_atom_site_label_2
_geom_angle_atom_site_label_3
_geom_angle
C6 C1 C2 118.1(9)
C6 C1 C7 121.4(9)
C2 C1 C7 120.5(9)
C3 C2 C1 121.4(11)
C2 C3 C4 120.5(11)
C5 C4 C3 119.1(10)
C4 C5 C6 120.0(11)
C1 C6 C5 120.7(10)
C1 C7 C8 110.5(8)
N1 C8 C7 113.7(8)
C14 C9 C10 116.7(8)
C14 C9 C15 123.1(8)
C10 C9 C15 120.0(8)
C11 C10 C9 122.0(9)
C10 C11 C12 119.5(10)
C13 C12 C11 120.3(9)
C12 C13 C14 119.3(9)
C13 C14 C9 122.2(9)
C9 C15 C16 109.0(7)
N2 C16 C15 111.6(7)
C18 C17 C22 119.0(9)
C18 C17 C23 120.7(8)
C22 C17 C23 120.3(9)
C19 C18 C17 120.7(10)
C20 C19 C18 121.2(12)
C19 C20 C21 119.7(12)
C20 C21 C22 120.2(11)
C17 C22 C21 119.1(10)
C24 C23 C17 109.5(7)
N3 C24 C23 110.4(7)
Bi1 I4 Bi2 79.218(14)
Bi1 I5 Bi2 77.083(14)
Bi2 I6 Bi1 80.270(15)
I2 Bi1 I3 95.881(18)
I2 Bi1 I1 96.620(18)
I3 Bi1 I1 91.217(18)
I2 Bi1 I6 90.303(17)
I3 Bi1 I6 93.584(17)
I1 Bi1 I6 171.134(18)
I2 Bi1 I4 87.386(17)
I3 Bi1 I4 176.353(18)
I1 Bi1 I4 90.012(18)
I6 Bi1 I4 84.760(16)
I2 Bi1 I5 169.466(18)
I3 Bi1 I5 92.519(17)
I1 Bi1 I5 89.529(17)
I6 Bi1 I5 82.822(15)
I4 Bi1 I5 84.057(16)
I8 Bi2 I9 98.052(19)
I8 Bi2 I7 92.544(18)
I9 Bi2 I7 93.938(17)
I8 Bi2 I6 91.108(18)
I9 Bi2 I6 95.536(16)
I7 Bi2 I6 169.270(17)
I8 Bi2 I4 92.092(18)
I9 Bi2 I4 169.804(19)
I7 Bi2 I4 84.547(16)
I6 Bi2 I4 85.240(15)
I8 Bi2 I5 173.128(18)
I9 Bi2 I5 86.468(17)
I7 Bi2 I5 92.304(17)
I6 Bi2 I5 83.275(16)
I4 Bi2 I5 83.524(16)

loop_
_geom_bond_atom_site_label_1
_geom_bond_atom_site_label_2
_geom_bond_distance
C1 C6 1.369(12)
C1 C2 1.374(12)
C1 C7 1.501(11)
C2 C3 1.359(13)
C3 C4 1.373(14)
C4 C5 1.364(14)
C5 C6 1.389(13)
C7 C8 1.519(12)
C8 N1 1.451(11)
C9 C14 1.379(11)
C9 C10 1.386(11)
C9 C15 1.505(11)
C10 C11 1.358(12)
C11 C12 1.375(12)
C12 C13 1.365(13)
C13 C14 1.367(12)
C15 C16 1.529(10)
C16 N2 1.493(9)
C17 C18 1.373(12)
C17 C22 1.376(12)
C17 C23 1.528(11)
C18 C19 1.360(13)
C19 C20 1.339(15)
C20 C21 1.366(15)
C21 C22 1.399(14)
C23 C24 1.506(11)
C24 N3 1.497(9)
I1 Bi1 2.9446(6)
I2 Bi1 2.9060(6)
I3 Bi1 2.9262(6)
I4 Bi1 3.2394(6)
I4 Bi2 3.2567(6)
I5 Bi1 3.3150(6)
I5 Bi2 3.3318(6)
I6 Bi2 3.1888(6)
I6 Bi1 3.2361(6)
I7 Bi2 2.9930(6)
I8 Bi2 2.9059(6)
I9 Bi2 2.9195(6)
